data_4303990
loop_
_publ_author_name
'Cameron Jones'
'Christian Schulten'
'Andreas Stasch'

_publ_section_title
;
Unusual Reactivity of Methylphosphaalkyne (P\\tbCMe) toward Digermenes and
Distannenes: Stepwise Formations of Bridged
2,3,5,6-Tetraphospha-1,4-dimethylidenecyclohexanes
;
_journal_name_full 'Inorganic Chemistry'
_journal_page_first 1273
_journal_page_last 1278
_journal_paper_doi 10.1021/ic700926u
_journal_volume 47
_journal_year 2008
_chemical_formula_sum 'C75 H112 P4 Sn2'
_chemical_formula_weight 1374.91
_chemical_name_systematic
; 
 ? 
;
_space_group_IT_number 2
_symmetry_cell_setting triclinic
_symmetry_space_group_name_Hall '-P 1'
_symmetry_space_group_name_H-M 'P -1'
_atom_sites_solution_hydrogens geom
_atom_sites_solution_primary direct
_atom_sites_solution_secondary difmap
_audit_creation_method SHELXL-97
_cell_angle_alpha 71.70(3)
_cell_angle_beta 80.66(3)
_cell_angle_gamma 83.61(3)
_cell_formula_units_Z 1
_cell_length_a 10.727(2)
_cell_length_b 12.633(3)
_cell_length_c 14.198(3)
_cell_measurement_temperature 150(2)
_cell_volume 1798.8(7)
_computing_structure_refinement 'SHELXL-97 (Sheldrick, 1997)'
_computing_structure_solution 'SHELXS-97 (Sheldrick, 1990)'
_diffrn_ambient_temperature 150(2)
_diffrn_measured_fraction_theta_full 0.987
_diffrn_measured_fraction_theta_max 0.987
_diffrn_measurement_device_type 'Nonius Kappa CCD'
_diffrn_radiation_monochromator graphite
_diffrn_radiation_source 'fine-focus sealed tube'
_diffrn_radiation_type MoK\a
_diffrn_radiation_wavelength 0.71073
_diffrn_reflns_av_R_equivalents 0.0265
_diffrn_reflns_av_sigmaI/netI 0.0492
_diffrn_reflns_limit_h_max 13
_diffrn_reflns_limit_h_min -13
_diffrn_reflns_limit_k_max 15
_diffrn_reflns_limit_k_min -15
_diffrn_reflns_limit_l_max 17
_diffrn_reflns_limit_l_min -17
_diffrn_reflns_number 13448
_diffrn_reflns_theta_full 26.50
_diffrn_reflns_theta_max 26.50
_diffrn_reflns_theta_min 2.93
_exptl_absorpt_coefficient_mu 0.822
_exptl_absorpt_correction_T_max 0.886
_exptl_absorpt_correction_T_min 0.792
_exptl_absorpt_correction_type multi-scan
_exptl_absorpt_process_details 'Sortav (Blessing, 1995)'
_exptl_crystal_colour colorless
_exptl_crystal_density_diffrn 1.269
_exptl_crystal_density_method 'not measured'
_exptl_crystal_description block
_exptl_crystal_F_000 722
_exptl_crystal_size_max 0.20
_exptl_crystal_size_mid 0.20
_exptl_crystal_size_min 0.15
_refine_diff_density_max 0.708
_refine_diff_density_min -0.422
_refine_diff_density_rms 0.077
_refine_ls_extinction_method none
_refine_ls_goodness_of_fit_ref 1.034
_refine_ls_hydrogen_treatment constr
_refine_ls_matrix_type full
_refine_ls_number_parameters 375
_refine_ls_number_reflns 7362
_refine_ls_number_restraints 6
_refine_ls_restrained_S_all 1.042
_refine_ls_R_factor_all 0.0361
_refine_ls_R_factor_gt 0.0312
_refine_ls_shift/su_max 0.001
_refine_ls_shift/su_mean 0.000
_refine_ls_structure_factor_coef Fsqd
_refine_ls_weighting_details 'calc w=1/[\s^2^(Fo^2^)+(0.0145P)^2^+1.9514P] where P=(Fo^2^+2Fc^2^)/3'
_refine_ls_weighting_scheme calc
_refine_ls_wR_factor_gt 0.0698
_refine_ls_wR_factor_ref 0.0723
_reflns_number_gt 6703
_reflns_number_total 7362
_reflns_threshold_expression >2sigma(I)
_cod_data_source_file ic700926u-file001_3.cif
_cod_data_source_block compound9
_cod_original_cell_volume 1798.7(6)
_cod_database_code 4303990

loop_
_symmetry_equiv_pos_as_xyz
'x, y, z'
'-x, -y, -z'

loop_
_atom_site_label
_atom_site_type_symbol
_atom_site_fract_x
_atom_site_fract_y
_atom_site_fract_z
_atom_site_U_iso_or_equiv
_atom_site_adp_type
_atom_site_occupancy
_atom_site_symmetry_multiplicity
_atom_site_calc_flag
_atom_site_refinement_flags
_atom_site_disorder_assembly
_atom_site_disorder_group
Sn1 Sn 0.889005(15) 0.000382(13) 0.700333(11) 0.01578(6) Uani 1 1 d . . .
P1 P 0.91840(6) -0.13071(5) 0.59197(5) 0.01844(14) Uani 1 1 d . . .
P2 P 1.16141(6) 0.01756(5) 0.54067(5) 0.01878(14) Uani 1 1 d . . .
C1 C 1.0768(2) 0.0678(2) 0.64556(17) 0.0188(5) Uani 1 1 d . . .
H1 H 1.0658 0.1512 0.6214 0.023 Uiso 1 1 calc R . .
C2 C 1.1569(3) 0.0333(3) 0.7325(2) 0.0293(6) Uani 1 1 d . . .
H2A H 1.1703 -0.0483 0.7557 0.044 Uiso 1 1 calc R . .
H2B H 1.1125 0.0597 0.7877 0.044 Uiso 1 1 calc R . .
H2C H 1.2389 0.0666 0.7094 0.044 Uiso 1 1 calc R . .
C3 C 1.0907(2) -0.1167(2) 0.57050(17) 0.0186(5) Uani 1 1 d . . .
C4 C 1.1701(3) -0.2081(2) 0.58856(19) 0.0268(6) Uani 1 1 d . . .
H4A H 1.2581 -0.2012 0.5855 0.032 Uiso 1 1 calc R . .
H4B H 1.1385 -0.2798 0.6044 0.032 Uiso 1 1 calc R . .
C5 C 0.7283(2) 0.11939(19) 0.66294(17) 0.0155(5) Uani 1 1 d . . .
C6 C 0.6166(2) 0.0772(2) 0.65343(17) 0.0175(5) Uani 1 1 d . . .
C7 C 0.5207(2) 0.1516(2) 0.60868(18) 0.0201(5) Uani 1 1 d . . .
H7 H 0.4460 0.1227 0.6012 0.024 Uiso 1 1 calc R . .
C8 C 0.5317(2) 0.2658(2) 0.57509(18) 0.0203(5) Uani 1 1 d . . .
C9 C 0.6387(2) 0.3059(2) 0.59269(18) 0.0208(5) Uani 1 1 d . . .
H9 H 0.6447 0.3845 0.5744 0.025 Uiso 1 1 calc R . .
C10 C 0.7371(2) 0.23621(19) 0.63580(17) 0.0175(5) Uani 1 1 d . . .
C11 C 0.5920(2) -0.0462(2) 0.69743(19) 0.0204(5) Uani 1 1 d . . .
H11 H 0.6762 -0.0888 0.7020 0.024 Uiso 1 1 calc R . .
C12 C 0.5206(3) -0.0914(2) 0.6350(2) 0.0277(6) Uani 1 1 d . . .
H12A H 0.5180 -0.1726 0.6639 0.042 Uiso 1 1 calc R . .
H12B H 0.5640 -0.0735 0.5662 0.042 Uiso 1 1 calc R . .
H12C H 0.4340 -0.0571 0.6350 0.042 Uiso 1 1 calc R . .
C13 C 0.5221(3) -0.0691(2) 0.8043(2) 0.0312(6) Uani 1 1 d . . .
H13A H 0.4412 -0.0245 0.8031 0.047 Uiso 1 1 calc R . .
H13B H 0.5740 -0.0489 0.8460 0.047 Uiso 1 1 calc R . .
H13C H 0.5064 -0.1486 0.8321 0.047 Uiso 1 1 calc R . .
C14 C 0.4371(2) 0.3479(2) 0.5161(2) 0.0245(6) Uani 1 1 d . . .
H14 H 0.4219 0.4131 0.5431 0.029 Uiso 1 1 calc R . .
C15 C 0.3087(3) 0.3021(2) 0.5237(2) 0.0328(7) Uani 1 1 d . . .
H15A H 0.3194 0.2419 0.4927 0.049 Uiso 1 1 calc R . .
H15B H 0.2511 0.3621 0.4889 0.049 Uiso 1 1 calc R . .
H15C H 0.2733 0.2730 0.5943 0.049 Uiso 1 1 calc R . .
C16 C 0.4956(3) 0.3911(2) 0.4062(2) 0.0315(6) Uani 1 1 d . . .
H16A H 0.5748 0.4253 0.4020 0.047 Uiso 1 1 calc R . .
H16B H 0.4364 0.4470 0.3686 0.047 Uiso 1 1 calc R . .
H16C H 0.5129 0.3288 0.3778 0.047 Uiso 1 1 calc R . .
C17 C 0.8463(2) 0.2909(2) 0.65488(19) 0.0217(5) Uani 1 1 d . . .
H17 H 0.9035 0.2302 0.6929 0.026 Uiso 1 1 calc R . .
C18 C 0.7984(3) 0.3684(2) 0.7196(2) 0.0292(6) Uani 1 1 d . . .
H18A H 0.8707 0.3926 0.7401 0.044 Uiso 1 1 calc R . .
H18B H 0.7432 0.3281 0.7793 0.044 Uiso 1 1 calc R . .
H18C H 0.7508 0.4339 0.6808 0.044 Uiso 1 1 calc R . .
C19 C 0.9253(3) 0.3570(2) 0.5583(2) 0.0297(6) Uani 1 1 d . . .
H19A H 0.8703 0.4143 0.5174 0.045 Uiso 1 1 calc R . .
H19B H 0.9645 0.3060 0.5206 0.045 Uiso 1 1 calc R . .
H19C H 0.9914 0.3928 0.5752 0.045 Uiso 1 1 calc R . .
C20 C 0.8651(2) -0.0928(2) 0.86057(17) 0.0176(5) Uani 1 1 d . . .
C21 C 0.8007(2) -0.0391(2) 0.92991(18) 0.0197(5) Uani 1 1 d . . .
C22 C 0.7619(2) -0.1033(2) 1.02829(18) 0.0231(5) Uani 1 1 d . . .
H22 H 0.7176 -0.0667 1.0741 0.028 Uiso 1 1 calc R . .
C23 C 0.7854(3) -0.2179(2) 1.06131(19) 0.0257(6) Uani 1 1 d . . .
C24 C 0.8556(3) -0.2683(2) 0.99408(19) 0.0261(6) Uani 1 1 d . . .
H24 H 0.8760 -0.3466 1.0162 0.031 Uiso 1 1 calc R . .
C25 C 0.8972(2) -0.2086(2) 0.89570(18) 0.0226(5) Uani 1 1 d . . .
C26 C 0.7794(2) 0.0870(2) 0.90522(19) 0.0227(5) Uani 1 1 d . . .
H26 H 0.8042 0.1196 0.8315 0.027 Uiso 1 1 calc R . .
C27 C 0.8663(4) 0.1313(3) 0.9577(3) 0.0491(9) Uani 1 1 d . . .
H27A H 0.8564 0.2131 0.9373 0.074 Uiso 1 1 calc R . .
H27B H 0.9544 0.1075 0.9389 0.074 Uiso 1 1 calc R . .
H27C H 0.8437 0.1016 1.0303 0.074 Uiso 1 1 calc R . .
C28 C 0.6419(3) 0.1270(3) 0.9296(3) 0.0444(8) Uani 1 1 d . . .
H28A H 0.5899 0.1098 0.8863 0.067 Uiso 1 1 calc R . .
H28B H 0.6364 0.2079 0.9185 0.067 Uiso 1 1 calc R . .
H28C H 0.6112 0.0891 0.9998 0.067 Uiso 1 1 calc R . .
C29 C 0.7371(3) -0.2856(2) 1.1680(2) 0.0326(7) Uani 1 1 d . . .
H29 H 0.6943 -0.2318 1.2036 0.039 Uiso 1 1 calc R . .
C30 C 0.6393(4) -0.3638(3) 1.1684(3) 0.0590(10) Uani 1 1 d . . .
H30A H 0.5727 -0.3212 1.1296 0.089 Uiso 1 1 calc R . .
H30B H 0.6020 -0.3995 1.2375 0.089 Uiso 1 1 calc R . .
H30C H 0.6800 -0.4213 1.1385 0.089 Uiso 1 1 calc R . .
C31 C 0.8450(3) -0.3485(3) 1.2244(2) 0.0503(9) Uani 1 1 d . . .
H31A H 0.8108 -0.3902 1.2928 0.075 Uiso 1 1 calc R . .
H31B H 0.9034 -0.2952 1.2267 0.075 Uiso 1 1 calc R . .
H31C H 0.8904 -0.4006 1.1901 0.075 Uiso 1 1 calc R . .
C32 C 0.9811(3) -0.2723(2) 0.8311(2) 0.0298(6) Uani 1 1 d . . .
H32 H 1.0033 -0.2177 0.7635 0.036 Uiso 1 1 calc R . .
C33 C 0.9134(4) -0.3648(3) 0.8166(2) 0.0495(9) Uani 1 1 d . . .
H33A H 0.8945 -0.4221 0.8811 0.074 Uiso 1 1 calc R . .
H33B H 0.9678 -0.3985 0.7698 0.074 Uiso 1 1 calc R . .
H33C H 0.8343 -0.3333 0.7895 0.074 Uiso 1 1 calc R . .
C34 C 1.1054(3) -0.3184(3) 0.8740(2) 0.0472(9) Uani 1 1 d . . .
H34A H 1.0873 -0.3756 0.9387 0.071 Uiso 1 1 calc R . .
H34B H 1.1466 -0.2575 0.8831 0.071 Uiso 1 1 calc R . .
H34C H 1.1616 -0.3515 0.8276 0.071 Uiso 1 1 calc R . .
C35 C 1.5268(8) -0.4639(7) 0.9437(6) 0.060(2) Uiso 0.50 1 d PD . .
C36 C 1.4474(10) -0.3839(8) 0.8995(8) 0.083(3) Uiso 0.50 1 d PD . .
C37 C 1.4062(8) -0.4433(7) 1.0092(7) 0.039(2) Uiso 0.50 1 d PD . .
C38 C 1.6233(9) -0.5171(8) 0.9205(8) 0.074(2) Uiso 0.50 1 d PD . .
C39 C 1.5729(11) -0.4268(11) 0.8552(9) 0.089(4) Uiso 0.50 1 d PD . .
C37A C 1.4115(12) -0.4191(11) 0.9775(10) 0.080(4) Uiso 0.50 1 d PD . .
C39A C 1.5524(16) -0.3880(13) 0.8432(10) 0.113(6) Uiso 0.50 1 d PD . .

loop_
_atom_site_aniso_label
_atom_site_aniso_U_11
_atom_site_aniso_U_22
_atom_site_aniso_U_33
_atom_site_aniso_U_23
_atom_site_aniso_U_13
_atom_site_aniso_U_12
Sn1 0.01537(9) 0.01717(10) 0.01436(9) -0.00484(7) -0.00144(6) 0.00023(6)
P1 0.0188(3) 0.0198(3) 0.0167(3) -0.0062(3) -0.0009(2) -0.0013(2)
P2 0.0148(3) 0.0234(3) 0.0180(3) -0.0068(3) -0.0015(2) 0.0000(2)
C1 0.0163(12) 0.0224(13) 0.0173(12) -0.0061(10) 0.0008(9) -0.0038(10)
C2 0.0229(14) 0.0452(17) 0.0232(14) -0.0130(13) -0.0049(11) -0.0054(12)
C3 0.0189(12) 0.0227(13) 0.0138(12) -0.0066(10) -0.0003(9) 0.0005(10)
C4 0.0269(14) 0.0266(14) 0.0254(14) -0.0078(11) -0.0024(11) 0.0027(11)
C5 0.0154(11) 0.0174(12) 0.0130(11) -0.0050(9) -0.0013(9) 0.0023(9)
C6 0.0179(12) 0.0190(12) 0.0155(12) -0.0061(10) -0.0001(9) -0.0005(9)
C7 0.0168(12) 0.0227(13) 0.0223(13) -0.0093(11) -0.0017(10) -0.0014(10)
C8 0.0212(13) 0.0198(13) 0.0211(13) -0.0084(10) -0.0037(10) 0.0021(10)
C9 0.0237(13) 0.0168(12) 0.0223(13) -0.0062(10) -0.0039(10) -0.0006(10)
C10 0.0182(12) 0.0180(12) 0.0159(12) -0.0053(10) -0.0012(9) -0.0012(9)
C11 0.0175(12) 0.0174(12) 0.0263(13) -0.0064(10) -0.0038(10) -0.0004(9)
C12 0.0318(15) 0.0238(14) 0.0292(15) -0.0100(12) -0.0029(12) -0.0054(11)
C13 0.0369(16) 0.0323(16) 0.0236(14) -0.0066(12) 0.0006(12) -0.0110(12)
C14 0.0244(14) 0.0200(13) 0.0321(15) -0.0102(11) -0.0107(11) 0.0036(10)
C15 0.0229(14) 0.0294(15) 0.0463(18) -0.0094(13) -0.0128(13) 0.0040(12)
C16 0.0344(16) 0.0245(15) 0.0350(16) -0.0064(12) -0.0117(13) 0.0033(12)
C17 0.0186(12) 0.0209(13) 0.0262(14) -0.0071(11) -0.0052(10) -0.0010(10)
C18 0.0314(15) 0.0255(14) 0.0368(16) -0.0164(12) -0.0105(12) 0.0021(11)
C19 0.0253(14) 0.0273(15) 0.0360(16) -0.0062(12) -0.0059(12) -0.0067(11)
C20 0.0157(12) 0.0204(12) 0.0161(12) -0.0046(10) -0.0018(9) -0.0019(9)
C21 0.0194(12) 0.0217(13) 0.0179(12) -0.0048(10) -0.0041(10) -0.0016(10)
C22 0.0238(13) 0.0272(14) 0.0179(13) -0.0078(11) -0.0008(10) -0.0008(11)
C23 0.0277(14) 0.0278(14) 0.0192(13) -0.0029(11) -0.0021(11) -0.0059(11)
C24 0.0342(15) 0.0194(13) 0.0216(14) -0.0020(11) -0.0045(11) 0.0000(11)
C25 0.0272(14) 0.0207(13) 0.0189(13) -0.0044(10) -0.0039(11) -0.0009(10)
C26 0.0282(14) 0.0205(13) 0.0196(13) -0.0072(10) -0.0030(11) -0.0001(10)
C27 0.069(2) 0.0287(17) 0.058(2) -0.0116(15) -0.0350(19) -0.0023(16)
C28 0.0368(18) 0.0314(17) 0.059(2) -0.0144(16) 0.0059(16) 0.0065(14)
C29 0.0392(17) 0.0309(16) 0.0215(14) -0.0023(12) 0.0022(12) -0.0016(13)
C30 0.057(2) 0.061(2) 0.045(2) 0.0073(18) 0.0046(18) -0.0305(19)
C31 0.058(2) 0.058(2) 0.0226(16) 0.0025(15) -0.0074(15) 0.0057(18)
C32 0.0422(17) 0.0231(14) 0.0198(14) -0.0054(11) -0.0016(12) 0.0080(12)
C33 0.083(3) 0.0297(17) 0.0365(18) -0.0128(14) -0.0015(18) -0.0079(17)
C34 0.051(2) 0.049(2) 0.0335(17) -0.0111(15) -0.0063(15) 0.0257(16)

loop_
_atom_type_symbol
_atom_type_description
_atom_type_scat_dispersion_real
_atom_type_scat_dispersion_imag
_atom_type_scat_source
C C 0.0033 0.0016 'International Tables Vol C Tables 4.2.6.8 and 6.1.1.4'
H H 0.0000 0.0000 'International Tables Vol C Tables 4.2.6.8 and 6.1.1.4'
P P 0.1023 0.0942 'International Tables Vol C Tables 4.2.6.8 and 6.1.1.4'
Sn Sn -0.6537 1.4246 'International Tables Vol C Tables 4.2.6.8 and 6.1.1.4'

loop_
_geom_angle_atom_site_label_1
_geom_angle_atom_site_label_2
_geom_angle_atom_site_label_3
_geom_angle
_geom_angle_site_symmetry_1
_geom_angle_site_symmetry_3
_geom_angle_publ_flag
C5 Sn1 C20 110.80(9) . . ?
C5 Sn1 C1 115.64(9) . . ?
C20 Sn1 C1 113.18(9) . . ?
C5 Sn1 P1 109.90(6) . . ?
C20 Sn1 P1 111.53(7) . . ?
C1 Sn1 P1 94.78(7) . . ?
C3 P1 P2 107.75(9) . 2_756 ?
C3 P1 Sn1 90.23(8) . . ?
P2 P1 Sn1 98.91(3) 2_756 . ?
C3 P2 C1 100.00(11) . . ?
C3 P2 P1 106.71(8) . 2_756 ?
C1 P2 P1 103.52(8) . 2_756 ?
C2 C1 P2 109.44(17) . . ?
C2 C1 Sn1 109.20(17) . . ?
P2 C1 Sn1 112.13(12) . . ?
C4 C3 P2 116.5(2) . . ?
C4 C3 P1 119.9(2) . . ?
P2 C3 P1 123.11(13) . . ?
C6 C5 C10 119.4(2) . . ?
C6 C5 Sn1 117.31(16) . . ?
C10 C5 Sn1 122.79(17) . . ?
C7 C6 C5 119.3(2) . . ?
C7 C6 C11 118.6(2) . . ?
C5 C6 C11 121.9(2) . . ?
C8 C7 C6 121.9(2) . . ?
C7 C8 C9 117.6(2) . . ?
C7 C8 C14 123.3(2) . . ?
C9 C8 C14 119.0(2) . . ?
C10 C9 C8 122.9(2) . . ?
C9 C10 C5 118.6(2) . . ?
C9 C10 C17 117.6(2) . . ?
C5 C10 C17 123.8(2) . . ?
C6 C11 C12 114.7(2) . . ?
C6 C11 C13 109.9(2) . . ?
C12 C11 C13 110.1(2) . . ?
C8 C14 C15 114.8(2) . . ?
C8 C14 C16 109.2(2) . . ?
C15 C14 C16 110.2(2) . . ?
C10 C17 C19 113.2(2) . . ?
C10 C17 C18 111.2(2) . . ?
C19 C17 C18 109.2(2) . . ?
C25 C20 C21 118.3(2) . . ?
C25 C20 Sn1 121.96(17) . . ?
C21 C20 Sn1 119.19(17) . . ?
C22 C21 C20 119.3(2) . . ?
C22 C21 C26 117.4(2) . . ?
C20 C21 C26 123.1(2) . . ?
C23 C22 C21 122.5(2) . . ?
C22 C23 C24 117.4(2) . . ?
C22 C23 C29 121.0(2) . . ?
C24 C23 C29 121.5(2) . . ?
C23 C24 C25 122.4(2) . . ?
C24 C25 C20 119.7(2) . . ?
C24 C25 C32 117.4(2) . . ?
C20 C25 C32 122.8(2) . . ?
C21 C26 C28 113.8(2) . . ?
C21 C26 C27 110.1(2) . . ?
C28 C26 C27 110.5(2) . . ?
C30 C29 C31 111.5(3) . . ?
C30 C29 C23 110.9(2) . . ?
C31 C29 C23 111.6(2) . . ?
C33 C32 C25 112.5(3) . . ?
C33 C32 C34 111.1(3) . . ?
C25 C32 C34 110.9(2) . . ?
C38 C35 C39 66.4(7) . . ?
C38 C35 C36 138.5(9) . . ?
C39 C35 C36 72.6(8) . . ?
C38 C35 C37 44.6(6) . 2_847 ?
C39 C35 C37 111.0(9) . 2_847 ?
C36 C35 C37 171.0(9) . 2_847 ?
C38 C35 C37A 171.6(10) . . ?
C39 C35 C37A 119.7(10) . . ?
C36 C35 C37A 47.1(6) . . ?
C37 C35 C37A 128.7(8) 2_847 . ?
C38 C35 C39A 85.2(9) . . ?
C39 C35 C39A 19.5(9) . . ?
C36 C35 C39A 54.8(8) . . ?
C37 C35 C39A 129.8(10) 2_847 . ?
C37A C35 C39A 101.5(10) . . ?
C38 C35 C37 155.6(8) . . ?
C39 C35 C37 136.9(9) . . ?
C36 C35 C37 64.4(6) . . ?
C37 C35 C37 111.4(7) 2_847 . ?
C37A C35 C37 17.3(6) . . ?
C39A C35 C37 118.8(9) . . ?
C38 C35 C35 105.1(9) . 2_847 ?
C39 C35 C35 168.9(12) . 2_847 ?
C36 C35 C35 114.7(9) . 2_847 ?
C37 C35 C35 60.6(6) 2_847 2_847 ?
C37A C35 C35 68.1(8) . 2_847 ?
C39A C35 C35 169.5(12) . 2_847 ?
C37 C35 C35 50.8(6) . 2_847 ?
C38 C35 C37A 56.0(7) . 2_847 ?
C39 C35 C37A 122.4(9) . 2_847 ?
C36 C35 C37A 162.8(9) . 2_847 ?
C37 C35 C37A 11.4(6) 2_847 2_847 ?
C37A C35 C37A 117.3(8) . 2_847 ?
C39A C35 C37A 141.2(10) . 2_847 ?
C37 C35 C37A 100.0(6) . 2_847 ?
C35 C35 C37A 49.2(6) 2_847 2_847 ?
C37A C36 C39A 136.8(14) . . ?
C37A C36 C35 69.7(9) . . ?
C39A C36 C35 68.1(8) . . ?
C37A C36 C39 121.0(12) . . ?
C39A C36 C39 18.5(9) . . ?
C35 C36 C39 51.3(7) . . ?
C37A C36 C37 5.7(9) . . ?
C39A C36 C37 131.8(11) . . ?
C35 C36 C37 64.2(6) . . ?
C39 C36 C37 115.5(9) . . ?
C38 C37 C35 61.2(8) 2_847 2_847 ?
C38 C37 C36 177.7(11) 2_847 . ?
C35 C37 C36 119.5(7) 2_847 . ?
C38 C37 C35 129.5(10) 2_847 . ?
C35 C37 C35 68.6(7) 2_847 . ?
C36 C37 C35 51.4(5) . . ?
C37 C38 C35 74.2(9) 2_847 . ?
C37 C38 C39 131.2(12) 2_847 . ?
C35 C38 C39 57.1(7) . . ?
C37 C38 C37A 4.4(9) 2_847 2_847 ?
C35 C38 C37A 78.6(8) . 2_847 ?
C39 C38 C37A 135.6(10) . 2_847 ?
C37 C38 C39A 126.7(11) 2_847 . ?
C35 C38 C39A 52.6(6) . . ?
C39 C38 C39A 6.2(9) . . ?
C37A C38 C39A 131.1(9) 2_847 . ?
C39A C39 C35 105(3) . . ?
C39A C39 C38 157(3) . . ?
C35 C39 C38 56.5(8) . . ?
C39A C39 C36 54(2) . . ?
C35 C39 C36 56.1(7) . . ?
C38 C39 C36 112.3(10) . . ?
C36 C37A C35 63.2(9) . . ?
C36 C37A C38 170.1(14) . 2_847 ?
C35 C37A C38 107.8(10) . 2_847 ?
C36 C37A C35 125.2(12) . 2_847 ?
C35 C37A C35 62.7(8) . 2_847 ?
C38 C37A C35 45.4(6) 2_847 2_847 ?
C39 C39A C36 108(3) . . ?
C39 C39A C35 55(2) . . ?
C36 C39A C35 57.1(8) . . ?
C39 C39A C38 17(2) . . ?
C36 C39A C38 98.6(10) . . ?
C35 C39A C38 42.2(6) . . ?

loop_
_geom_bond_atom_site_label_1
_geom_bond_atom_site_label_2
_geom_bond_distance
_geom_bond_site_symmetry_2
_geom_bond_publ_flag
Sn1 C5 2.175(2) . ?
Sn1 C20 2.196(2) . ?
Sn1 C1 2.202(2) . ?
Sn1 P1 2.5565(9) . ?
P1 C3 1.843(3) . ?
P1 P2 2.2097(12) 2_756 ?
P2 C3 1.833(3) . ?
P2 C1 1.863(2) . ?
P2 P1 2.2097(12) 2_756 ?
C1 C2 1.541(3) . ?
C3 C4 1.338(3) . ?
C5 C6 1.407(3) . ?
C5 C10 1.413(3) . ?
C6 C7 1.403(3) . ?
C6 C11 1.521(3) . ?
C7 C8 1.382(3) . ?
C8 C9 1.393(3) . ?
C8 C14 1.518(3) . ?
C9 C10 1.388(3) . ?
C10 C17 1.525(3) . ?
C11 C12 1.527(3) . ?
C11 C13 1.533(4) . ?
C14 C15 1.527(4) . ?
C14 C16 1.533(4) . ?
C17 C19 1.535(4) . ?
C17 C18 1.539(3) . ?
C20 C25 1.412(3) . ?
C20 C21 1.414(3) . ?
C21 C22 1.399(3) . ?
C21 C26 1.519(3) . ?
C22 C23 1.382(4) . ?
C23 C24 1.388(4) . ?
C23 C29 1.524(4) . ?
C24 C25 1.389(4) . ?
C25 C32 1.528(3) . ?
C26 C28 1.526(4) . ?
C26 C27 1.529(4) . ?
C29 C30 1.517(5) . ?
C29 C31 1.520(4) . ?
C32 C33 1.524(4) . ?
C32 C34 1.535(4) . ?
C35 C38 1.227(11) . ?
C35 C39 1.235(14) . ?
C35 C36 1.313(12) . ?
C35 C37 1.347(11) 2_847 ?
C35 C37A 1.379(14) . ?
C35 C39A 1.451(14) . ?
C35 C37 1.514(12) . ?
C35 C35 1.618(16) 2_847 ?
C35 C37A 1.690(15) 2_847 ?
C36 C37A 1.078(13) . ?
C36 C39A 1.278(17) . ?
C36 C39 1.510(13) . ?
C36 C37 1.516(12) . ?
C37 C38 0.983(10) 2_847 ?
C37 C35 1.347(11) 2_847 ?
C38 C37 0.983(10) 2_847 ?
C38 C39 1.347(12) . ?
C38 C37A 1.430(12) 2_847 ?
C38 C39A 1.820(17) . ?
C39 C39A 0.50(2) . ?
C37A C38 1.430(12) 2_847 ?
C37A C35 1.690(15) 2_847 ?
